data_1542294
loop_
_publ_author_name
'Shi, Xueliang'
'Quintero, Estefan\'ia'
'Lee, Sangsu'
'Jing, Linzhi'
'Herng, Tun Seng'
'Zheng, Bin'
'Huang, Kuo-Wei'
'L\'opez Navarrete, Juan T.'
'Ding, Jun'
'Kim, Dongho'
'Casado, Juan'
'Chi, Chunyan'

_publ_section_title
;
 Benzo-thia-fused [n]thienoacenequinodimethanes with small to moderate
 diradical characters: the role of pro-aromaticity versus anti-aromaticity
;
_journal_issue 5
_journal_name_full 'Chem. Sci.'
_journal_page_first 3036
_journal_paper_doi 10.1039/C5SC04706D
_journal_volume 7
_journal_year 2016
_chemical_formula_sum 'C48 H66 S3 Si2'
_chemical_formula_weight 795.36
_chemical_name_systematic Th1-TIPS
_chemical_properties_physical 'Air-sensitive, Oxygen-sensitive, Light-sensitive, Photo-sensitive'
_space_group_crystal_system triclinic
_space_group_IT_number 2
_space_group_name_Hall '-P 1'
_space_group_name_H-M_alt 'P -1'
_symmetry_space_group_name_Hall '-P 1'
_symmetry_space_group_name_H-M 'P -1'
_atom_sites_solution_hydrogens geom
_audit_block_doi 10.5517/cc1jn1jr
_audit_creation_method SHELXL-2014/6
_audit_update_record
;
2015-08-18 deposited with the CCDC.
2016-01-19 downloaded from the CCDC.
;
_cell_angle_alpha 83.637(2)
_cell_angle_beta 85.505(2)
_cell_angle_gamma 83.306(2)
_cell_formula_units_Z 2
_cell_length_a 9.8336(6)
_cell_length_b 14.2701(9)
_cell_length_c 16.3902(10)
_cell_measurement_reflns_used 9138
_cell_measurement_temperature 100(2)
_cell_measurement_theta_max 28.24
_cell_measurement_theta_min 2.41
_cell_volume 2265.2(2)
_computing_cell_refinement 'Bruker SAINT'
_computing_data_collection 'Bruker APEX2'
_computing_data_reduction 'Bruker SAINT'
_computing_molecular_graphics 'Bruker SHELXTL'
_computing_publication_material 'Bruker SHELXTL'
_computing_structure_refinement 'SHELXL-2014/6 (Sheldrick, 2014)'
_computing_structure_solution 'SHELXS-97 (Sheldrick 2008)'
_diffrn_ambient_temperature 100(2)
_diffrn_measured_fraction_theta_full 0.999
_diffrn_measured_fraction_theta_max 0.999
_diffrn_measurement_device_type 'Bruker D8 Venture'
_diffrn_measurement_method '\f and \w scans'
_diffrn_radiation_type MoK\a
_diffrn_radiation_wavelength 0.71073
_diffrn_reflns_av_R_equivalents 0.0614
_diffrn_reflns_av_unetI/netI 0.0595
_diffrn_reflns_Laue_measured_fraction_full 0.999
_diffrn_reflns_Laue_measured_fraction_max 0.999
_diffrn_reflns_limit_h_max 13
_diffrn_reflns_limit_h_min -13
_diffrn_reflns_limit_k_max 18
_diffrn_reflns_limit_k_min -19
_diffrn_reflns_limit_l_max 19
_diffrn_reflns_limit_l_min -21
_diffrn_reflns_number 48687
_diffrn_reflns_point_group_measured_fraction_full 0.999
_diffrn_reflns_point_group_measured_fraction_max 0.999
_diffrn_reflns_theta_full 25.242
_diffrn_reflns_theta_max 28.282
_diffrn_reflns_theta_min 2.364
_diffrn_source 'Sealed Microfocusing Source'
_exptl_absorpt_coefficient_mu 0.248
_exptl_absorpt_correction_T_max 0.7457
_exptl_absorpt_correction_T_min 0.5761
_exptl_absorpt_correction_type multi-scan
_exptl_absorpt_process_details 'Sadabs, (Sheldrick 2012)'
_exptl_crystal_colour Red
_exptl_crystal_density_diffrn 1.166
_exptl_crystal_density_meas ?
_exptl_crystal_density_method 'Not Measured'
_exptl_crystal_description Thin_Plate
_exptl_crystal_F_000 860
_exptl_crystal_preparation 'Magnetic properties'
_exptl_crystal_size_max 0.530
_exptl_crystal_size_mid 0.390
_exptl_crystal_size_min 0.060
_refine_diff_density_max 1.451
_refine_diff_density_min -0.524
_refine_diff_density_rms 0.080
_refine_ls_extinction_method none
_refine_ls_goodness_of_fit_ref 1.040
_refine_ls_hydrogen_treatment constr
_refine_ls_matrix_type full
_refine_ls_number_parameters 496
_refine_ls_number_reflns 11236
_refine_ls_number_restraints 0
_refine_ls_restrained_S_all 1.040
_refine_ls_R_factor_all 0.0888
_refine_ls_R_factor_gt 0.0591
_refine_ls_shift/su_max 0.001
_refine_ls_shift/su_mean 0.000
_refine_ls_structure_factor_coef Fsqd
_refine_ls_weighting_details 'w=1/[\s^2^(Fo^2^)+(0.0525P)^2^+2.7999P] where P=(Fo^2^+2Fc^2^)/3'
_refine_ls_weighting_scheme calc
_refine_ls_wR_factor_gt 0.1306
_refine_ls_wR_factor_ref 0.1444
_reflns_Friedel_coverage 0.000
_reflns_number_gt 8402
_reflns_number_total 11236
_reflns_threshold_expression 'I > 2\s(I)'
_cod_data_source_file c5sc04706d2.cif
_cod_data_source_block F211
_cod_depositor_comments
;
The following automatic conversions were performed:

'_exptl_absorpt_correction_type' value 'Multi-scan' changed to
'multi-scan' according to
/usr/data/users/saulius/crontab/automatic-downloads/rss-feeds/RSC/lib/dictionaries/cif_core.dic
dictionary named 'cif_core.dic' version 2.4.2 from 2011-04-26.

'_exptl_crystal_density_meas' value 'Not Measured' was changed to '?'
- the value is perceived as not measured.

Automatic conversion script
Id: cif_fix_values 4268 2015-11-12 08:31:59Z antanas 

 Adding full bibliography for 1542294--1542297.cif.
;
_cod_database_code 1542294
_shelx_space_group_comment
; 
The symmetry employed for this shelxl refinement is uniquely defined 
by the following loop, which should always be used as a source of 
symmetry information in preference to the above space-group names. 
They are only intended as comments. 
;
_shelx_estimated_absorpt_t_min 0.880
_shelx_estimated_absorpt_t_max 0.985
_shelxl_version_number 2014/6

loop_
_space_group_symop_operation_xyz
'x, y, z'
'-x, -y, -z'

loop_
_atom_site_label
_atom_site_type_symbol
_atom_site_fract_x
_atom_site_fract_y
_atom_site_fract_z
_atom_site_U_iso_or_equiv
_atom_site_adp_type
_atom_site_occupancy
_atom_site_site_symmetry_order
_atom_site_calc_flag
_atom_site_refinement_flags_posn
_atom_site_refinement_flags_adp
Si1 Si 0.73554(7) 0.94179(5) 0.67093(4) 0.02272(15) Uani 1 1 d . .
Si2 Si 0.79565(6) 0.72909(5) 0.24976(4) 0.01964(14) Uani 1 1 d . .
S1 S 0.50285(6) 0.70971(4) 0.52261(4) 0.02119(13) Uani 1 1 d . .
S2 S 0.17279(7) 0.61002(5) 0.68454(4) 0.02871(15) Uani 1 1 d . .
S3 S 0.20833(6) 0.51228(4) 0.51343(3) 0.02123(13) Uani 1 1 d . .
C1 C 0.4190(2) 0.62781(15) 0.47837(14) 0.0197(5) Uani 1 1 d . .
C2 C 0.3115(2) 0.59621(16) 0.53434(14) 0.0194(5) Uani 1 1 d . .
C3 C 0.2970(2) 0.63684(16) 0.60663(14) 0.0204(5) Uani 1 1 d . .
C4 C 0.3931(2) 0.70277(16) 0.61225(14) 0.0212(5) Uani 1 1 d . .
C5 C 0.3994(2) 0.75467(16) 0.67754(15) 0.0216(5) Uani 1 1 d . .
C6 C 0.3032(2) 0.74475(17) 0.75099(14) 0.0222(5) Uani 1 1 d . .
C7 C 0.2017(2) 0.68320(17) 0.75931(15) 0.0245(5) Uani 1 1 d . .
C8 C 0.1161(3) 0.67492(19) 0.83088(16) 0.0282(5) Uani 1 1 d . .
H8 H 0.0465 0.6334 0.8353 0.034 Uiso 1 1 calc R U
C9 C 0.1312(3) 0.72624(19) 0.89559(16) 0.0288(6) Uani 1 1 d . .
H9 H 0.0727 0.7191 0.9443 0.035 Uiso 1 1 calc R U
C10 C 0.2314(2) 0.78823(17) 0.88999(15) 0.0240(5) Uani 1 1 d . .
C11 C 0.3141(2) 0.79734(17) 0.81759(15) 0.0235(5) Uani 1 1 d . .
H11 H 0.3810 0.8409 0.8127 0.028 Uiso 1 1 calc R U
C12 C 0.4514(2) 0.60136(16) 0.40042(14) 0.0195(5) Uani 1 1 d . .
C13 C 0.3714(2) 0.53594(15) 0.36601(14) 0.0186(5) Uani 1 1 d . .
C14 C 0.4030(2) 0.51345(16) 0.28486(14) 0.0199(5) Uani 1 1 d . .
H14 H 0.4801 0.5379 0.2549 0.024 Uiso 1 1 calc R U
C15 C 0.3269(2) 0.45714(16) 0.24646(14) 0.0204(5) Uani 1 1 d . .
C16 C 0.2148(2) 0.42148(17) 0.29248(15) 0.0243(5) Uani 1 1 d . .
H16 H 0.1602 0.3831 0.2679 0.029 Uiso 1 1 calc R U
C17 C 0.1818(2) 0.44078(17) 0.37252(15) 0.0224(5) Uani 1 1 d . .
H17 H 0.1054 0.4155 0.4024 0.027 Uiso 1 1 calc R U
C18 C 0.2601(2) 0.49737(16) 0.41012(14) 0.0196(5) Uani 1 1 d . .
C19 C 0.2508(3) 0.84034(18) 0.96497(15) 0.0281(5) Uani 1 1 d . .
C20 C 0.3613(3) 0.9088(2) 0.94659(17) 0.0363(6) Uani 1 1 d . .
H20A H 0.3354 0.9559 0.9007 0.054 Uiso 1 1 calc R U
H20B H 0.4495 0.8731 0.9319 0.054 Uiso 1 1 calc R U
H20C H 0.3694 0.9411 0.9954 0.054 Uiso 1 1 calc R U
C21 C 0.2937(3) 0.7657(2) 1.03552(17) 0.0409(7) Uani 1 1 d . .
H21A H 0.3045 0.7973 1.0844 0.061 Uiso 1 1 calc R U
H21B H 0.3810 0.7300 1.0193 0.061 Uiso 1 1 calc R U
H21C H 0.2230 0.7222 1.0480 0.061 Uiso 1 1 calc R U
C22 C 0.1156(3) 0.8971(2) 0.99115(18) 0.0386(7) Uani 1 1 d . .
H22A H 0.0902 0.9469 0.9472 0.058 Uiso 1 1 calc R U
H22B H 0.1267 0.9260 1.0414 0.058 Uiso 1 1 calc R U
H22C H 0.0433 0.8546 1.0016 0.058 Uiso 1 1 calc R U
C23 C 0.3572(2) 0.43727(17) 0.15638(14) 0.0224(5) Uani 1 1 d . .
C24 C 0.5004(3) 0.46054(19) 0.12347(15) 0.0290(6) Uani 1 1 d . .
H24A H 0.5050 0.5289 0.1220 0.044 Uiso 1 1 calc R U
H24B H 0.5193 0.4412 0.0678 0.044 Uiso 1 1 calc R U
H24C H 0.5687 0.4264 0.1595 0.044 Uiso 1 1 calc R U
C25 C 0.2505(3) 0.49876(19) 0.10434(16) 0.0312(6) Uani 1 1 d . .
H25A H 0.1585 0.4822 0.1233 0.047 Uiso 1 1 calc R U
H25B H 0.2692 0.4874 0.0464 0.047 Uiso 1 1 calc R U
H25C H 0.2557 0.5659 0.1101 0.047 Uiso 1 1 calc R U
C26 C 0.3463(3) 0.33276(17) 0.14718(15) 0.0270(5) Uani 1 1 d . .
H26A H 0.4069 0.2925 0.1845 0.041 Uiso 1 1 calc R U
H26B H 0.3735 0.3200 0.0903 0.041 Uiso 1 1 calc R U
H26C H 0.2513 0.3190 0.1608 0.041 Uiso 1 1 calc R U
C27 C 0.5024(2) 0.81719(17) 0.67511(14) 0.0221(5) Uani 1 1 d . .
C28 C 0.5909(2) 0.86937(17) 0.67481(15) 0.0234(5) Uani 1 1 d . .
C29 C 0.7410(3) 0.98636(18) 0.77454(16) 0.0275(5) Uani 1 1 d . .
H29 H 0.8183 1.0267 0.7707 0.033 Uiso 1 1 calc R U
C30 C 0.6083(3) 1.0495(2) 0.79545(17) 0.0346(6) Uani 1 1 d . .
H30A H 0.5294 1.0139 0.7940 0.052 Uiso 1 1 calc R U
H30B H 0.6000 1.1057 0.7551 0.052 Uiso 1 1 calc R U
H30C H 0.6109 1.0694 0.8506 0.052 Uiso 1 1 calc R U
C31 C 0.7684(3) 0.9066(2) 0.84328(17) 0.0363(6) Uani 1 1 d . .
H31A H 0.7714 0.9338 0.8954 0.054 Uiso 1 1 calc R U
H31B H 0.8566 0.8698 0.8306 0.054 Uiso 1 1 calc R U
H31C H 0.6950 0.8651 0.8480 0.054 Uiso 1 1 calc R U
C32 C 0.8934(3) 0.85731(19) 0.64985(16) 0.0282(5) Uani 1 1 d . .
H32 H 0.8942 0.8057 0.6964 0.034 Uiso 1 1 calc R U
C33 C 1.0273(3) 0.9025(2) 0.6518(2) 0.0421(7) Uani 1 1 d . .
H33A H 1.1058 0.8555 0.6414 0.063 Uiso 1 1 calc R U
H33B H 1.0321 0.9246 0.7060 0.063 Uiso 1 1 calc R U
H33C H 1.0294 0.9565 0.6093 0.063 Uiso 1 1 calc R U
C34 C 0.8926(3) 0.8085(2) 0.57161(17) 0.0352(6) Uani 1 1 d . .
H34A H 0.9003 0.8553 0.5235 0.053 Uiso 1 1 calc R U
H34B H 0.8066 0.7800 0.5718 0.053 Uiso 1 1 calc R U
H34C H 0.9702 0.7590 0.5693 0.053 Uiso 1 1 calc R U
C35 C 0.6964(3) 1.04644(18) 0.59201(16) 0.0282(5) Uani 1 1 d . .
H35 H 0.6027 1.0758 0.6092 0.034 Uiso 1 1 calc R U
C36 C 0.7912(3) 1.1248(2) 0.5909(2) 0.0384(7) Uani 1 1 d . .
H36A H 0.8854 1.1000 0.5748 0.058 Uiso 1 1 calc R U
H36B H 0.7879 1.1462 0.6459 0.058 Uiso 1 1 calc R U
H36C H 0.7606 1.1784 0.5514 0.058 Uiso 1 1 calc R U
C37 C 0.6864(3) 1.0194(2) 0.50582(17) 0.0360(6) Uani 1 1 d . .
H37A H 0.6473 1.0747 0.4710 0.054 Uiso 1 1 calc R U
H37B H 0.6273 0.9683 0.5081 0.054 Uiso 1 1 calc R U
H37C H 0.7782 0.9978 0.4827 0.054 Uiso 1 1 calc R U
C38 C 0.5594(2) 0.64150(16) 0.35071(14) 0.0214(5) Uani 1 1 d . .
C39 C 0.6505(2) 0.67652(17) 0.30852(15) 0.0240(5) Uani 1 1 d . .
C40 C 0.9546(2) 0.67392(17) 0.30130(15) 0.0227(5) Uani 1 1 d . .
H40 H 0.9513 0.6037 0.3063 0.027 Uiso 1 1 calc R U
C41 C 0.9572(3) 0.70101(18) 0.38863(15) 0.0277(5) Uani 1 1 d . .
H41A H 1.0331 0.6627 0.4160 0.042 Uiso 1 1 calc R U
H41B H 0.8703 0.6894 0.4195 0.042 Uiso 1 1 calc R U
H41C H 0.9699 0.7684 0.3865 0.042 Uiso 1 1 calc R U
C42 C 1.0881(3) 0.6932(2) 0.25089(17) 0.0329(6) Uani 1 1 d . .
H42A H 1.0975 0.7612 0.2460 0.049 Uiso 1 1 calc R U
H42B H 1.0861 0.6726 0.1959 0.049 Uiso 1 1 calc R U
H42C H 1.1662 0.6580 0.2785 0.049 Uiso 1 1 calc R U
C43 C 0.7586(2) 0.86179(17) 0.24865(15) 0.0232(5) Uani 1 1 d . .
H43 H 0.6787 0.8805 0.2139 0.028 Uiso 1 1 calc R U
C44 C 0.7140(3) 0.89677(19) 0.33224(17) 0.0321(6) Uani 1 1 d . .
H44A H 0.7928 0.8885 0.3664 0.048 Uiso 1 1 calc R U
H44B H 0.6417 0.8602 0.3593 0.048 Uiso 1 1 calc R U
H44C H 0.6788 0.9641 0.3247 0.048 Uiso 1 1 calc R U
C45 C 0.8754(3) 0.91511(19) 0.20666(19) 0.0364(6) Uani 1 1 d . .
H45A H 0.8453 0.9833 0.2003 0.055 Uiso 1 1 calc R U
H45B H 0.9010 0.8932 0.1524 0.055 Uiso 1 1 calc R U
H45C H 0.9549 0.9030 0.2404 0.055 Uiso 1 1 calc R U
C46 C 0.8023(3) 0.6970(2) 0.14116(16) 0.0330(6) Uani 1 1 d . .
H46 H 0.8795 0.7276 0.1095 0.040 Uiso 1 1 calc R U
C47 C 0.8321(3) 0.5896(2) 0.13702(18) 0.0403(7) Uani 1 1 d . .
H47A H 0.7582 0.5576 0.1678 0.061 Uiso 1 1 calc R U
H47B H 0.9195 0.5667 0.1611 0.061 Uiso 1 1 calc R U
H47C H 0.8375 0.5760 0.0795 0.061 Uiso 1 1 calc R U
C48 C 0.6695(4) 0.7351(3) 0.0988(2) 0.0612(11) Uani 1 1 d . .
H48A H 0.6757 0.7154 0.0431 0.092 Uiso 1 1 calc R U
H48B H 0.6573 0.8046 0.0957 0.092 Uiso 1 1 calc R U
H48C H 0.5909 0.7097 0.1306 0.092 Uiso 1 1 calc R U

loop_
_atom_site_aniso_label
_atom_site_aniso_U_11
_atom_site_aniso_U_22
_atom_site_aniso_U_33
_atom_site_aniso_U_23
_atom_site_aniso_U_13
_atom_site_aniso_U_12
Si1 0.0202(3) 0.0240(3) 0.0264(3) -0.0102(3) -0.0043(3) -0.0035(3)
Si2 0.0186(3) 0.0218(3) 0.0194(3) -0.0053(2) -0.0026(2) -0.0019(2)
S1 0.0193(3) 0.0216(3) 0.0252(3) -0.0089(2) -0.0056(2) -0.0037(2)
S2 0.0297(3) 0.0363(4) 0.0235(3) -0.0104(3) 0.0001(3) -0.0121(3)
S3 0.0217(3) 0.0245(3) 0.0199(3) -0.0061(2) -0.0042(2) -0.0070(2)
C1 0.0175(11) 0.0168(11) 0.0261(12) -0.0047(9) -0.0095(9) 0.0006(9)
C2 0.0185(11) 0.0190(11) 0.0219(11) -0.0054(9) -0.0076(9) 0.0000(9)
C3 0.0203(11) 0.0231(11) 0.0189(11) -0.0057(9) -0.0057(9) -0.0004(9)
C4 0.0197(11) 0.0216(11) 0.0233(11) -0.0045(9) -0.0085(9) 0.0006(9)
C5 0.0198(11) 0.0189(11) 0.0279(12) -0.0049(9) -0.0114(10) -0.0004(9)
C6 0.0207(11) 0.0239(12) 0.0213(11) -0.0037(9) -0.0052(9) 0.0047(9)
C7 0.0228(12) 0.0266(12) 0.0251(12) -0.0076(10) -0.0063(10) 0.0011(10)
C8 0.0250(13) 0.0327(14) 0.0280(13) -0.0060(11) 0.0014(10) -0.0072(11)
C9 0.0266(13) 0.0327(14) 0.0272(13) -0.0066(11) 0.0026(11) -0.0033(11)
C10 0.0230(12) 0.0251(12) 0.0220(12) -0.0039(10) -0.0010(10) 0.0060(10)
C11 0.0194(11) 0.0228(12) 0.0290(13) -0.0045(10) -0.0066(10) -0.0004(9)
C12 0.0160(11) 0.0203(11) 0.0231(11) -0.0045(9) -0.0054(9) -0.0008(9)
C13 0.0180(11) 0.0160(10) 0.0227(11) -0.0053(9) -0.0077(9) 0.0021(9)
C14 0.0173(11) 0.0194(11) 0.0234(11) -0.0040(9) -0.0052(9) 0.0002(9)
C15 0.0202(11) 0.0199(11) 0.0221(11) -0.0067(9) -0.0053(9) 0.0007(9)
C16 0.0238(12) 0.0256(12) 0.0267(12) -0.0098(10) -0.0074(10) -0.0054(10)
C17 0.0194(11) 0.0246(12) 0.0254(12) -0.0081(10) -0.0031(9) -0.0053(9)
C18 0.0204(11) 0.0194(11) 0.0201(11) -0.0049(9) -0.0055(9) -0.0010(9)
C19 0.0320(14) 0.0284(13) 0.0248(12) -0.0061(10) 0.0024(11) -0.0060(11)
C20 0.0417(16) 0.0425(16) 0.0286(14) -0.0147(12) 0.0040(12) -0.0147(13)
C21 0.0563(19) 0.0408(16) 0.0255(14) -0.0029(12) -0.0063(13) -0.0031(14)
C22 0.0403(16) 0.0367(16) 0.0382(16) -0.0128(13) 0.0107(13) -0.0026(13)
C23 0.0238(12) 0.0232(12) 0.0215(11) -0.0078(9) -0.0074(10) 0.0004(9)
C24 0.0294(13) 0.0360(14) 0.0233(12) -0.0103(11) -0.0020(10) -0.0031(11)
C25 0.0337(14) 0.0327(14) 0.0264(13) -0.0053(11) -0.0087(11) 0.0061(11)
C26 0.0306(13) 0.0254(13) 0.0264(12) -0.0114(10) -0.0052(11) 0.0017(10)
C27 0.0235(12) 0.0230(12) 0.0205(11) -0.0070(9) -0.0062(9) 0.0012(10)
C28 0.0247(12) 0.0233(12) 0.0240(12) -0.0076(9) -0.0058(10) -0.0021(10)
C29 0.0268(13) 0.0287(13) 0.0307(13) -0.0142(11) -0.0043(11) -0.0070(10)
C30 0.0359(15) 0.0351(15) 0.0343(14) -0.0149(12) -0.0017(12) 0.0006(12)
C31 0.0431(16) 0.0372(15) 0.0311(14) -0.0134(12) -0.0085(12) -0.0013(13)
C32 0.0260(13) 0.0285(13) 0.0314(13) -0.0074(11) -0.0042(11) -0.0032(10)
C33 0.0222(13) 0.0406(17) 0.065(2) -0.0150(15) -0.0006(14) -0.0019(12)
C34 0.0369(15) 0.0343(15) 0.0344(15) -0.0145(12) -0.0017(12) 0.0059(12)
C35 0.0232(12) 0.0287(13) 0.0344(14) -0.0086(11) -0.0031(11) -0.0041(10)
C36 0.0354(15) 0.0326(15) 0.0494(18) -0.0039(13) -0.0068(13) -0.0096(12)
C37 0.0424(16) 0.0343(15) 0.0318(14) -0.0037(12) -0.0051(12) -0.0049(13)
C38 0.0217(12) 0.0211(11) 0.0234(12) -0.0081(9) -0.0090(10) -0.0004(9)
C39 0.0222(12) 0.0256(12) 0.0267(12) -0.0078(10) -0.0069(10) -0.0047(10)
C40 0.0221(12) 0.0199(11) 0.0262(12) -0.0042(9) -0.0048(10) 0.0007(9)
C41 0.0274(13) 0.0290(13) 0.0278(13) -0.0038(10) -0.0099(11) -0.0010(10)
C42 0.0214(13) 0.0383(15) 0.0381(15) -0.0082(12) -0.0011(11) 0.0039(11)
C43 0.0218(12) 0.0216(11) 0.0264(12) -0.0038(10) -0.0054(10) 0.0002(9)
C44 0.0356(15) 0.0266(13) 0.0338(14) -0.0106(11) -0.0002(12) 0.0027(11)
C45 0.0421(16) 0.0237(13) 0.0425(16) -0.0034(12) 0.0072(13) -0.0061(12)
C46 0.0415(16) 0.0353(15) 0.0237(13) -0.0107(11) -0.0051(12) -0.0021(12)
C47 0.0467(17) 0.0416(16) 0.0367(15) -0.0214(13) -0.0067(13) -0.0024(14)
C48 0.086(3) 0.061(2) 0.0402(18) -0.0206(16) -0.0393(19) 0.014(2)

loop_
_atom_type_symbol
_atom_type_description
_atom_type_scat_dispersion_real
_atom_type_scat_dispersion_imag
_atom_type_scat_source
C C 0.0033 0.0016 'International Tables Vol C Tables 4.2.6.8 and 6.1.1.4'
H H 0.0000 0.0000 'International Tables Vol C Tables 4.2.6.8 and 6.1.1.4'
Si Si 0.0817 0.0704 'International Tables Vol C Tables 4.2.6.8 and 6.1.1.4'
S S 0.1246 0.1234 'International Tables Vol C Tables 4.2.6.8 and 6.1.1.4'

loop_
_geom_angle_atom_site_label_1
_geom_angle_atom_site_label_2
_geom_angle_atom_site_label_3
_geom_angle
C28 Si1 C29 108.71(11)
C28 Si1 C32 104.90(11)
C29 Si1 C32 109.88(11)
C28 Si1 C35 106.30(11)
C29 Si1 C35 108.90(12)
C32 Si1 C35 117.74(12)
C39 Si2 C46 108.33(12)
C39 Si2 C40 106.10(11)
C46 Si2 C40 110.33(12)
C39 Si2 C43 107.11(11)
C46 Si2 C43 108.87(12)
C40 Si2 C43 115.80(11)
C4 S1 C1 92.21(11)
C3 S2 C7 102.55(12)
C2 S3 C18 101.84(11)
C12 C1 C2 126.1(2)
C12 C1 S1 124.24(18)
C2 C1 S1 109.60(16)
C3 C2 C1 114.4(2)
C3 C2 S3 122.51(19)
C1 C2 S3 123.09(17)
C2 C3 C4 113.8(2)
C2 C3 S2 122.96(18)
C4 C3 S2 123.26(18)
C5 C4 C3 125.6(2)
C5 C4 S1 124.40(19)
C3 C4 S1 109.99(17)
C4 C5 C27 119.4(2)
C4 C5 C6 121.2(2)
C27 C5 C6 119.4(2)
C7 C6 C11 117.1(2)
C7 C6 C5 123.1(2)
C11 C6 C5 119.8(2)
C8 C7 C6 120.6(2)
C8 C7 S2 115.05(19)
C6 C7 S2 124.36(19)
C9 C8 C7 120.8(2)
C9 C8 H8 119.6
C7 C8 H8 119.6
C8 C9 C10 120.5(2)
C8 C9 H9 119.8
C10 C9 H9 119.8
C11 C10 C9 118.1(2)
C11 C10 C19 122.6(2)
C9 C10 C19 119.2(2)
C10 C11 C6 122.9(2)
C10 C11 H11 118.6
C6 C11 H11 118.6
C1 C12 C38 119.5(2)
C1 C12 C13 121.0(2)
C38 C12 C13 119.4(2)
C18 C13 C14 117.9(2)
C18 C13 C12 122.3(2)
C14 C13 C12 119.7(2)
C15 C14 C13 123.0(2)
C15 C14 H14 118.5
C13 C14 H14 118.5
C14 C15 C16 117.1(2)
C14 C15 C23 122.8(2)
C16 C15 C23 120.1(2)
C17 C16 C15 121.5(2)
C17 C16 H16 119.2
C15 C16 H16 119.2
C16 C17 C18 120.4(2)
C16 C17 H17 119.8
C18 C17 H17 119.8
C13 C18 C17 120.0(2)
C13 C18 S3 125.03(17)
C17 C18 S3 114.97(18)
C22 C19 C21 109.3(2)
C22 C19 C20 108.5(2)
C21 C19 C20 109.1(2)
C22 C19 C10 109.9(2)
C21 C19 C10 108.0(2)
C20 C19 C10 112.1(2)
C19 C20 H20A 109.5
C19 C20 H20B 109.5
H20A C20 H20B 109.5
C19 C20 H20C 109.5
H20A C20 H20C 109.5
H20B C20 H20C 109.5
C19 C21 H21A 109.5
C19 C21 H21B 109.5
H21A C21 H21B 109.5
C19 C21 H21C 109.5
H21A C21 H21C 109.5
H21B C21 H21C 109.5
C19 C22 H22A 109.5
C19 C22 H22B 109.5
H22A C22 H22B 109.5
C19 C22 H22C 109.5
H22A C22 H22C 109.5
H22B C22 H22C 109.5
C24 C23 C26 108.5(2)
C24 C23 C15 111.93(19)
C26 C23 C15 110.5(2)
C24 C23 C25 108.8(2)
C26 C23 C25 108.56(19)
C15 C23 C25 108.48(19)
C23 C24 H24A 109.5
C23 C24 H24B 109.5
H24A C24 H24B 109.5
C23 C24 H24C 109.5
H24A C24 H24C 109.5
H24B C24 H24C 109.5
C23 C25 H25A 109.5
C23 C25 H25B 109.5
H25A C25 H25B 109.5
C23 C25 H25C 109.5
H25A C25 H25C 109.5
H25B C25 H25C 109.5
C23 C26 H26A 109.5
C23 C26 H26B 109.5
H26A C26 H26B 109.5
C23 C26 H26C 109.5
H26A C26 H26C 109.5
H26B C26 H26C 109.5
C28 C27 C5 178.5(3)
C27 C28 Si1 175.5(2)
C31 C29 C30 110.7(2)
C31 C29 Si1 112.98(17)
C30 C29 Si1 110.57(17)
C31 C29 H29 107.4
C30 C29 H29 107.4
Si1 C29 H29 107.4
C29 C30 H30A 109.5
C29 C30 H30B 109.5
H30A C30 H30B 109.5
C29 C30 H30C 109.5
H30A C30 H30C 109.5
H30B C30 H30C 109.5
C29 C31 H31A 109.5
C29 C31 H31B 109.5
H31A C31 H31B 109.5
C29 C31 H31C 109.5
H31A C31 H31C 109.5
H31B C31 H31C 109.5
C34 C32 C33 110.9(2)
C34 C32 Si1 114.33(18)
C33 C32 Si1 112.87(18)
C34 C32 H32 106.0
C33 C32 H32 106.0
Si1 C32 H32 106.0
C32 C33 H33A 109.5
C32 C33 H33B 109.5
H33A C33 H33B 109.5
C32 C33 H33C 109.5
H33A C33 H33C 109.5
H33B C33 H33C 109.5
C32 C34 H34A 109.5
C32 C34 H34B 109.5
H34A C34 H34B 109.5
C32 C34 H34C 109.5
H34A C34 H34C 109.5
H34B C34 H34C 109.5
C37 C35 C36 110.9(2)
C37 C35 Si1 113.93(18)
C36 C35 Si1 114.23(18)
C37 C35 H35 105.6
C36 C35 H35 105.6
Si1 C35 H35 105.6
C35 C36 H36A 109.5
C35 C36 H36B 109.5
H36A C36 H36B 109.5
C35 C36 H36C 109.5
H36A C36 H36C 109.5
H36B C36 H36C 109.5
C35 C37 H37A 109.5
C35 C37 H37B 109.5
H37A C37 H37B 109.5
C35 C37 H37C 109.5
H37A C37 H37C 109.5
H37B C37 H37C 109.5
C39 C38 C12 179.3(3)
C38 C39 Si2 176.5(2)
C41 C40 C42 110.8(2)
C41 C40 Si2 112.52(17)
C42 C40 Si2 113.51(17)
C41 C40 H40 106.5
C42 C40 H40 106.5
Si2 C40 H40 106.5
C40 C41 H41A 109.5
C40 C41 H41B 109.5
H41A C41 H41B 109.5
C40 C41 H41C 109.5
H41A C41 H41C 109.5
H41B C41 H41C 109.5
C40 C42 H42A 109.5
C40 C42 H42B 109.5
H42A C42 H42B 109.5
C40 C42 H42C 109.5
H42A C42 H42C 109.5
H42B C42 H42C 109.5
C44 C43 C45 110.4(2)
C44 C43 Si2 114.91(17)
C45 C43 Si2 113.04(17)
C44 C43 H43 105.9
C45 C43 H43 105.9
Si2 C43 H43 105.9
C43 C44 H44A 109.5
C43 C44 H44B 109.5
H44A C44 H44B 109.5
C43 C44 H44C 109.5
H44A C44 H44C 109.5
H44B C44 H44C 109.5
C43 C45 H45A 109.5
C43 C45 H45B 109.5
H45A C45 H45B 109.5
C43 C45 H45C 109.5
H45A C45 H45C 109.5
H45B C45 H45C 109.5
C47 C46 C48 110.1(2)
C47 C46 Si2 111.95(19)
C48 C46 Si2 111.9(2)
C47 C46 H46 107.6
C48 C46 H46 107.6
Si2 C46 H46 107.6
C46 C47 H47A 109.5
C46 C47 H47B 109.5
H47A C47 H47B 109.5
C46 C47 H47C 109.5
H47A C47 H47C 109.5
H47B C47 H47C 109.5
C46 C48 H48A 109.5
C46 C48 H48B 109.5
H48A C48 H48B 109.5
C46 C48 H48C 109.5
H48A C48 H48C 109.5
H48B C48 H48C 109.5

loop_
_geom_bond_atom_site_label_1
_geom_bond_atom_site_label_2
_geom_bond_distance
Si1 C28 1.847(2)
Si1 C29 1.885(2)
Si1 C32 1.886(3)
Si1 C35 1.889(3)
Si2 C39 1.845(3)
Si2 C46 1.881(3)
Si2 C40 1.884(2)
Si2 C43 1.885(2)
S1 C4 1.754(3)
S1 C1 1.755(2)
S2 C3 1.740(3)
S2 C7 1.755(2)
S3 C2 1.735(2)
S3 C18 1.758(2)
C1 C12 1.375(3)
C1 C2 1.424(3)
C2 C3 1.366(3)
C3 C4 1.423(3)
C4 C5 1.376(3)
C5 C27 1.422(3)
C5 C6 1.476(3)
C6 C7 1.394(3)
C6 C11 1.409(3)
C7 C8 1.391(4)
C8 C9 1.380(4)
C8 H8 0.9500
C9 C10 1.390(4)
C9 H9 0.9500
C10 C11 1.388(4)
C10 C19 1.540(3)
C11 H11 0.9500
C12 C38 1.422(3)
C12 C13 1.472(3)
C13 C18 1.396(3)
C13 C14 1.406(3)
C14 C15 1.389(3)
C14 H14 0.9500
C15 C16 1.399(3)
C15 C23 1.534(3)
C16 C17 1.376(3)
C16 H16 0.9500
C17 C18 1.398(3)
C17 H17 0.9500
C19 C22 1.531(4)
C19 C21 1.532(4)
C19 C20 1.535(4)
C20 H20A 0.9800
C20 H20B 0.9800
C20 H20C 0.9800
C21 H21A 0.9800
C21 H21B 0.9800
C21 H21C 0.9800
C22 H22A 0.9800
C22 H22B 0.9800
C22 H22C 0.9800
C23 C24 1.527(4)
C23 C26 1.533(3)
C23 C25 1.536(3)
C24 H24A 0.9800
C24 H24B 0.9800
C24 H24C 0.9800
C25 H25A 0.9800
C25 H25B 0.9800
C25 H25C 0.9800
C26 H26A 0.9800
C26 H26B 0.9800
C26 H26C 0.9800
C27 C28 1.208(3)
C29 C31 1.526(4)
C29 C30 1.535(4)
C29 H29 1.0000
C30 H30A 0.9800
C30 H30B 0.9800
C30 H30C 0.9800
C31 H31A 0.9800
C31 H31B 0.9800
C31 H31C 0.9800
C32 C34 1.527(4)
C32 C33 1.536(4)
C32 H32 1.0000
C33 H33A 0.9800
C33 H33B 0.9800
C33 H33C 0.9800
C34 H34A 0.9800
C34 H34B 0.9800
C34 H34C 0.9800
C35 C37 1.518(4)
C35 C36 1.535(4)
C35 H35 1.0000
C36 H36A 0.9800
C36 H36B 0.9800
C36 H36C 0.9800
C37 H37A 0.9800
C37 H37B 0.9800
C37 H37C 0.9800
C38 C39 1.208(3)
C40 C41 1.526(3)
C40 C42 1.532(4)
C40 H40 1.0000
C41 H41A 0.9800
C41 H41B 0.9800
C41 H41C 0.9800
C42 H42A 0.9800
C42 H42B 0.9800
C42 H42C 0.9800
C43 C44 1.525(3)
C43 C45 1.529(4)
C43 H43 1.0000
C44 H44A 0.9800
C44 H44B 0.9800
C44 H44C 0.9800
C45 H45A 0.9800
C45 H45B 0.9800
C45 H45C 0.9800
C46 C47 1.534(4)
C46 C48 1.542(4)
C46 H46 1.0000
C47 H47A 0.9800
C47 H47B 0.9800
C47 H47C 0.9800
C48 H48A 0.9800
C48 H48B 0.9800
C48 H48C 0.9800

loop_
_geom_torsion_atom_site_label_1
_geom_torsion_atom_site_label_2
_geom_torsion_atom_site_label_3
_geom_torsion_atom_site_label_4
_geom_torsion
C4 S1 C1 C12 177.0(2)
C4 S1 C1 C2 -1.26(17)
C12 C1 C2 C3 -177.1(2)
S1 C1 C2 C3 1.2(2)
C12 C1 C2 S3 3.5(3)
S1 C1 C2 S3 -178.22(12)
C18 S3 C2 C3 173.46(19)
C18 S3 C2 C1 -7.2(2)
C1 C2 C3 C4 -0.4(3)
S3 C2 C3 C4 179.02(16)
C1 C2 C3 S2 179.80(16)
S3 C2 C3 S2 -0.8(3)
C7 S2 C3 C2 -179.2(2)
C7 S2 C3 C4 1.0(2)
C2 C3 C4 C5 178.8(2)
S2 C3 C4 C5 -1.4(3)
C2 C3 C4 S1 -0.6(3)
S2 C3 C4 S1 179.23(13)
C1 S1 C4 C5 -178.3(2)
C1 S1 C4 C3 1.07(17)
C3 C4 C5 C27 179.2(2)
S1 C4 C5 C27 -1.5(3)
C3 C4 C5 C6 0.7(3)
S1 C4 C5 C6 -179.97(17)
C4 C5 C6 C7 0.2(3)
C27 C5 C6 C7 -178.2(2)
C4 C5 C6 C11 178.6(2)
C27 C5 C6 C11 0.2(3)
C11 C6 C7 C8 -0.1(3)
C5 C6 C7 C8 178.3(2)
C11 C6 C7 S2 -178.90(17)
C5 C6 C7 S2 -0.5(3)
C3 S2 C7 C8 -178.91(19)
C3 S2 C7 C6 -0.1(2)
C6 C7 C8 C9 -1.0(4)
S2 C7 C8 C9 177.9(2)
C7 C8 C9 C10 0.8(4)
C8 C9 C10 C11 0.6(4)
C8 C9 C10 C19 -176.7(2)
C9 C10 C11 C6 -1.8(3)
C19 C10 C11 C6 175.3(2)
C7 C6 C11 C10 1.6(3)
C5 C6 C11 C10 -176.9(2)
C2 C1 C12 C38 178.0(2)
S1 C1 C12 C38 0.1(3)
C2 C1 C12 C13 1.3(3)
S1 C1 C12 C13 -176.73(16)
C1 C12 C13 C18 -0.3(3)
C38 C12 C13 C18 -177.1(2)
C1 C12 C13 C14 177.2(2)
C38 C12 C13 C14 0.4(3)
C18 C13 C14 C15 1.7(3)
C12 C13 C14 C15 -175.8(2)
C13 C14 C15 C16 -0.6(3)
C13 C14 C15 C23 176.6(2)
C14 C15 C16 C17 -0.4(3)
C23 C15 C16 C17 -177.7(2)
C15 C16 C17 C18 0.2(4)
C14 C13 C18 C17 -1.9(3)
C12 C13 C18 C17 175.6(2)
C14 C13 C18 S3 177.02(17)
C12 C13 C18 S3 -5.5(3)
C16 C17 C18 C13 1.0(3)
C16 C17 C18 S3 -178.04(19)
C2 S3 C18 C13 8.3(2)
C2 S3 C18 C17 -172.74(18)
C11 C10 C19 C22 126.0(3)
C9 C10 C19 C22 -56.9(3)
C11 C10 C19 C21 -114.9(3)
C9 C10 C19 C21 62.2(3)
C11 C10 C19 C20 5.3(3)
C9 C10 C19 C20 -177.6(2)
C14 C15 C23 C24 16.8(3)
C16 C15 C23 C24 -166.1(2)
C14 C15 C23 C26 137.8(2)
C16 C15 C23 C26 -45.0(3)
C14 C15 C23 C25 -103.3(3)
C16 C15 C23 C25 73.9(3)
C28 Si1 C29 C31 63.1(2)
C32 Si1 C29 C31 -51.2(2)
C35 Si1 C29 C31 178.53(19)
C28 Si1 C29 C30 -61.6(2)
C32 Si1 C29 C30 -175.88(18)
C35 Si1 C29 C30 53.8(2)
C28 Si1 C32 C34 57.0(2)
C29 Si1 C32 C34 173.74(19)
C35 Si1 C32 C34 -60.9(2)
C28 Si1 C32 C33 -175.0(2)
C29 Si1 C32 C33 -58.3(2)
C35 Si1 C32 C33 67.1(2)
C28 Si1 C35 C37 -61.9(2)
C29 Si1 C35 C37 -178.84(19)
C32 Si1 C35 C37 55.3(2)
C28 Si1 C35 C36 169.3(2)
C29 Si1 C35 C36 52.3(2)
C32 Si1 C35 C36 -73.6(2)
C39 Si2 C40 C41 -65.19(19)
C46 Si2 C40 C41 177.68(18)
C43 Si2 C40 C41 53.5(2)
C39 Si2 C40 C42 168.01(18)
C46 Si2 C40 C42 50.9(2)
C43 Si2 C40 C42 -73.3(2)
C39 Si2 C43 C44 48.1(2)
C46 Si2 C43 C44 165.05(19)
C40 Si2 C43 C44 -70.0(2)
C39 Si2 C43 C45 176.15(18)
C46 Si2 C43 C45 -66.9(2)
C40 Si2 C43 C45 58.0(2)
C39 Si2 C46 C47 -63.8(2)
C40 Si2 C46 C47 52.0(2)
C43 Si2 C46 C47 -179.9(2)
C39 Si2 C46 C48 60.3(3)
C40 Si2 C46 C48 176.1(2)
C43 Si2 C46 C48 -55.8(3)
